data_7708921
loop_
_publ_author_name
'Gonzalez, Vanessa M.'
'Park, Gyeongjin'
'Yang, Mengxi'
'Gabba\"i, Fran\,cois P.'

_publ_section_title
;
 Fluoride anion complexation and transport using a stibonium cation
 stabilized by an intramolecular P&#xE001;O \\rightarrow Sb pnictogen bond
;
_journal_name_full 'Dalton Transactions'
_journal_paper_doi 10.1039/D1DT03370K
_journal_year 2021
_chemical_formula_moiety 'C36 H29 O P Sb, B F4'
_chemical_formula_sum 'C36 H29 B F4 O P Sb'
_chemical_formula_weight 717.12
_space_group_crystal_system triclinic
_space_group_IT_number 2
_space_group_name_Hall '-P 1'
_space_group_name_H-M_alt 'P -1'
_atom_sites_solution_hydrogens geom
_audit_creation_date 2021-04-19
_audit_creation_method
;
Olex2 1.2
(compiled 2018.05.29 svn.r3508 for OlexSys, GUI svn.r5506)
;
_audit_update_record
;
2021-08-30 deposited with the CCDC.	2021-11-12 downloaded from the CCDC.
;
_cell_angle_alpha 90.978(2)
_cell_angle_beta 109.420(2)
_cell_angle_gamma 92.554(2)
_cell_formula_units_Z 2
_cell_length_a 10.2656(7)
_cell_length_b 12.2123(9)
_cell_length_c 12.9782(9)
_cell_measurement_reflns_used 9899
_cell_measurement_temperature 110.0
_cell_measurement_theta_max 30.558
_cell_measurement_theta_min 2.318
_cell_volume 1532.06(19)
_computing_cell_refinement 'SAINT V8.38A (?, 2016)'
_computing_data_reduction 'SAINT V8.38A (?, 2016)'
_computing_molecular_graphics 'Olex2 (Dolomanov et al., 2009)'
_computing_publication_material 'Olex2 (Dolomanov et al., 2009)'
_computing_structure_refinement 'XL (Sheldrick, 2008)'
_computing_structure_solution 'olex2.solve 1.3 (Bourhis et al., 2015)'
_diffrn_ambient_temperature 110.0
_diffrn_measured_fraction_theta_full 0.999
_diffrn_measured_fraction_theta_max 0.998
_diffrn_measurement_device_type 'Bruker APEX-II CCD'
_diffrn_measurement_method '\f and \w scans'
_diffrn_radiation_type MoK\a
_diffrn_radiation_wavelength 0.71073
_diffrn_reflns_av_R_equivalents 0.0396
_diffrn_reflns_av_unetI/netI 0.0308
_diffrn_reflns_Laue_measured_fraction_full 0.999
_diffrn_reflns_Laue_measured_fraction_max 0.998
_diffrn_reflns_limit_h_max 14
_diffrn_reflns_limit_h_min -14
_diffrn_reflns_limit_k_max 17
_diffrn_reflns_limit_k_min -17
_diffrn_reflns_limit_l_max 18
_diffrn_reflns_limit_l_min -18
_diffrn_reflns_number 44983
_diffrn_reflns_point_group_measured_fraction_full 0.999
_diffrn_reflns_point_group_measured_fraction_max 0.998
_diffrn_reflns_theta_full 25.242
_diffrn_reflns_theta_max 30.034
_diffrn_reflns_theta_min 2.107
_diffrn_standards_number 0
_exptl_absorpt_coefficient_mu 1.006
_exptl_absorpt_correction_T_max 0.3812
_exptl_absorpt_correction_T_min 0.3452
_exptl_absorpt_correction_type multi-scan
_exptl_absorpt_process_details
'SADABS-2016/2 (Bruker,2016/2) was used for absorption correction. wR2(int) was 0.0628 before and 0.0515 after correction. The Ratio of minimum to maximum transmission is 0.9056. The \l/2 correction factor is Not present.'
_exptl_crystal_colour 'clear colourless'
_exptl_crystal_colour_lustre clear
_exptl_crystal_colour_primary colourless
_exptl_crystal_density_diffrn 1.555
_exptl_crystal_description block
_exptl_crystal_F_000 720
_exptl_crystal_size_max 0.142
_exptl_crystal_size_mid 0.123
_exptl_crystal_size_min 0.1
_refine_diff_density_max 0.513
_refine_diff_density_min -0.412
_refine_diff_density_rms 0.072
_refine_ls_extinction_method none
_refine_ls_goodness_of_fit_ref 1.027
_refine_ls_hydrogen_treatment constr
_refine_ls_matrix_type full
_refine_ls_number_parameters 397
_refine_ls_number_reflns 8943
_refine_ls_number_restraints 0
_refine_ls_restrained_S_all 1.027
_refine_ls_R_factor_all 0.0295
_refine_ls_R_factor_gt 0.0240
_refine_ls_shift/su_max 0.002
_refine_ls_shift/su_mean 0.000
_refine_ls_structure_factor_coef Fsqd
_refine_ls_weighting_details 'w=1/[\s^2^(Fo^2^)+(0.0157P)^2^+1.0542P] where P=(Fo^2^+2Fc^2^)/3'
_refine_ls_weighting_scheme calc
_refine_ls_wR_factor_gt 0.0506
_refine_ls_wR_factor_ref 0.0531
_reflns_Friedel_coverage 0.000
_reflns_number_gt 8079
_reflns_number_total 8943
_reflns_threshold_expression 'I > 2\s(I)'
_cod_data_source_file d1dt03370k2.cif
_cod_data_source_block vg_0902_a_0m_a
_cod_database_code 7708921
_shelx_shelxl_version_number 2018/3
_shelx_space_group_comment
;
The symmetry employed for this shelxl refinement is uniquely defined
by the following loop, which should always be used as a source of
symmetry information in preference to the above space-group names.
They are only intended as comments.
;
_shelx_estimated_absorpt_t_max 0.906
_shelx_estimated_absorpt_t_min 0.870
_olex2_refinement_description
;
1. Fixed Uiso
 At 1.2 times of:
  All C(H) groups
2.a Aromatic/amide H refined with riding coordinates:
 C27(H27), C26(H26), C5(H5), C9(H9), C24(H24), C32(H32), C3(H3), C30(H30),
 C4(H4), C6(H6), C20(H20), C28(H28), C18(H18), C21(H21), C36(H36), C14(H14),
 C10(H10), C33(H33), C17(H17), C12(H12), C35(H35), C16(H16), C29(H29), C34(H34),
  C23(H23), C8(H8), C15(H15), C22(H22), C11(H11)
;
_olex2_submission_special_instructions 'No special instructions were received'

loop_
_space_group_symop_operation_xyz
'x, y, z'
'-x, -y, -z'

loop_
_atom_site_label
_atom_site_type_symbol
_atom_site_fract_x
_atom_site_fract_y
_atom_site_fract_z
_atom_site_U_iso_or_equiv
_atom_site_adp_type
_atom_site_occupancy
_atom_site_site_symmetry_order
_atom_site_calc_flag
_atom_site_refinement_flags_posn
_atom_site_refinement_flags_adp
_atom_site_refinement_flags_occupancy
_atom_site_disorder_assembly
_atom_site_disorder_group
Sb1 Sb 0.67081(2) 0.32455(2) 0.21491(2) 0.01337(3) Uani 1 1 d . . . . .
P1 P 0.44026(4) 0.28797(3) 0.34801(3) 0.01364(7) Uani 1 1 d . . . . .
F2 F 1.03022(12) 0.01938(10) 0.87441(9) 0.0326(3) Uani 1 1 d . . . . .
O1 O 0.57731(11) 0.34835(9) 0.36266(9) 0.0161(2) Uani 1 1 d . . . . .
F1 F 0.93951(12) -0.03589(11) 0.69649(10) 0.0407(3) Uani 1 1 d . . . . .
F4 F 1.16025(12) 0.03344(10) 0.76244(11) 0.0393(3) Uani 1 1 d . . . . .
F3 F 0.98451(17) 0.14530(11) 0.74405(11) 0.0501(4) Uani 1 1 d . . . . .
C19 C 0.83361(15) 0.28079(12) 0.35182(12) 0.0144(3) Uani 1 1 d . . . . .
C2 C 0.40323(15) 0.20177(12) 0.22715(12) 0.0144(3) Uani 1 1 d . . . . .
C1 C 0.49275(15) 0.21396(12) 0.16609(12) 0.0149(3) Uani 1 1 d . . . . .
C27 C 0.22293(17) 0.54072(14) 0.39449(14) 0.0211(3) Uani 1 1 d . . . . .
H27 H 0.229749 0.591760 0.452351 0.025 Uiso 1 1 calc R . . . .
C13 C 0.74896(16) 0.29269(13) 0.08558(13) 0.0166(3) Uani 1 1 d . . . . .
C26 C 0.31235(17) 0.45571(13) 0.41166(13) 0.0188(3) Uani 1 1 d . . . . .
H26 H 0.379609 0.448121 0.481678 0.023 Uiso 1 1 calc R . . . .
C31 C 0.44799(16) 0.20605(12) 0.46283(12) 0.0150(3) Uani 1 1 d . . . . .
C25 C 0.30391(15) 0.38133(12) 0.32651(13) 0.0151(3) Uani 1 1 d . . . . .
C5 C 0.35391(17) 0.07464(14) 0.03687(14) 0.0207(3) Uani 1 1 d . . . . .
H5 H 0.336218 0.031904 -0.028662 0.025 Uiso 1 1 calc R . . . .
C9 C 0.59831(19) 0.67182(14) 0.26041(15) 0.0255(4) Uani 1 1 d . . . . .
H9 H 0.551527 0.713203 0.298567 0.031 Uiso 1 1 calc R . . . .
C24 C 0.83112(17) 0.17728(13) 0.39424(14) 0.0209(3) Uani 1 1 d . . . . .
H24 H 0.760617 0.123453 0.357197 0.025 Uiso 1 1 calc R . . . .
C32 C 0.32785(17) 0.16260(13) 0.47827(13) 0.0174(3) Uani 1 1 d . . . . .
H32 H 0.239479 0.179868 0.430116 0.021 Uiso 1 1 calc R . . . .
C3 C 0.29096(16) 0.12538(13) 0.19340(13) 0.0173(3) Uani 1 1 d . . . . .
H3 H 0.231398 0.116532 0.235503 0.021 Uiso 1 1 calc R . . . .
C30 C 0.20293(17) 0.39160(14) 0.22456(14) 0.0205(3) Uani 1 1 d . . . . .
H30 H 0.195945 0.341085 0.166244 0.025 Uiso 1 1 calc R . . . .
C4 C 0.26629(17) 0.06209(13) 0.09787(14) 0.0193(3) Uani 1 1 d . . . . .
H4 H 0.189506 0.010356 0.074489 0.023 Uiso 1 1 calc R . . . .
C6 C 0.46759(17) 0.14940(13) 0.07097(13) 0.0184(3) Uani 1 1 d . . . . .
H6 H 0.528083 0.156477 0.029456 0.022 Uiso 1 1 calc R . . . .
C20 C 0.93860(17) 0.35917(14) 0.40353(14) 0.0204(3) Uani 1 1 d . . . . .
H20 H 0.940785 0.429255 0.373319 0.024 Uiso 1 1 calc R . . . .
C28 C 0.12354(18) 0.55092(14) 0.29258(15) 0.0233(3) Uani 1 1 d . . . . .
H28 H 0.062894 0.609496 0.280459 0.028 Uiso 1 1 calc R . . . .
C18 C 0.86531(17) 0.23106(13) 0.10508(14) 0.0191(3) Uani 1 1 d . . . . .
H18 H 0.909169 0.203915 0.175733 0.023 Uiso 1 1 calc R . . . .
C21 C 1.04036(17) 0.33342(15) 0.50017(14) 0.0238(3) Uani 1 1 d . . . . .
H21 H 1.113087 0.386028 0.535991 0.029 Uiso 1 1 calc R . . . .
C36 C 0.57787(17) 0.18054(13) 0.53398(13) 0.0187(3) Uani 1 1 d . . . . .
H36 H 0.659415 0.210232 0.523361 0.022 Uiso 1 1 calc R . . . .
C7 C 0.65982(16) 0.49721(12) 0.20662(13) 0.0170(3) Uani 1 1 d . . . . .
C14 C 0.68508(18) 0.33161(15) -0.01897(14) 0.0235(3) Uani 1 1 d . . . . .
H14 H 0.604668 0.372451 -0.033281 0.028 Uiso 1 1 calc R . . . .
C10 C 0.67376(19) 0.72552(14) 0.20355(15) 0.0271(4) Uani 1 1 d . . . . .
H10 H 0.678439 0.803353 0.202708 0.033 Uiso 1 1 calc R . . . .
C33 C 0.33878(18) 0.09387(13) 0.56471(14) 0.0205(3) Uani 1 1 d . . . . .
H33 H 0.257559 0.064177 0.575843 0.025 Uiso 1 1 calc R . . . .
C17 C 0.91705(18) 0.20940(14) 0.02096(15) 0.0231(3) Uani 1 1 d . . . . .
H17 H 0.995555 0.166476 0.034132 0.028 Uiso 1 1 calc R . . . .
C12 C 0.73575(18) 0.55132(14) 0.14952(16) 0.0247(4) Uani 1 1 d . . . . .
H12 H 0.783186 0.510399 0.111555 0.030 Uiso 1 1 calc R . . . .
C35 C 0.58777(18) 0.11181(14) 0.62019(14) 0.0218(3) Uani 1 1 d . . . . .
H35 H 0.675870 0.094544 0.668801 0.026 Uiso 1 1 calc R . . . .
C16 C 0.85511(19) 0.24986(15) -0.08178(15) 0.0259(4) Uani 1 1 d . . . . .
H16 H 0.892111 0.236012 -0.138511 0.031 Uiso 1 1 calc R . . . .
C29 C 0.11260(18) 0.47603(15) 0.20866(14) 0.0237(3) Uani 1 1 d . . . . .
H29 H 0.042817 0.482336 0.139613 0.028 Uiso 1 1 calc R . . . .
C34 C 0.46788(19) 0.06852(13) 0.63476(14) 0.0219(3) Uani 1 1 d . . . . .
H34 H 0.474390 0.021057 0.693304 0.026 Uiso 1 1 calc R . . . .
C23 C 0.93265(18) 0.15344(14) 0.49120(14) 0.0230(3) Uani 1 1 d . . . . .
H23 H 0.931177 0.083217 0.521288 0.028 Uiso 1 1 calc R . . . .
C8 C 0.59063(18) 0.55764(13) 0.26199(14) 0.0211(3) Uani 1 1 d . . . . .
H8 H 0.538386 0.521297 0.300699 0.025 Uiso 1 1 calc R . . . .
C15 C 0.73879(19) 0.31075(17) -0.10178(15) 0.0280(4) Uani 1 1 d . . . . .
H15 H 0.695855 0.338208 -0.172433 0.034 Uiso 1 1 calc R . . . .
C22 C 1.03619(17) 0.23165(15) 0.54433(13) 0.0215(3) Uani 1 1 d . . . . .
H22 H 1.104625 0.215301 0.611379 0.026 Uiso 1 1 calc R . . . .
C11 C 0.74184(19) 0.66563(15) 0.14834(16) 0.0291(4) Uani 1 1 d . . . . .
H11 H 0.793246 0.702376 0.109216 0.035 Uiso 1 1 calc R . . . .
B1 B 1.0285(2) 0.04016(17) 0.76954(17) 0.0236(4) Uani 1 1 d . . . . .

loop_
_atom_site_aniso_label
_atom_site_aniso_U_11
_atom_site_aniso_U_22
_atom_site_aniso_U_33
_atom_site_aniso_U_23
_atom_site_aniso_U_13
_atom_site_aniso_U_12
Sb1 0.01231(5) 0.01333(5) 0.01380(5) 0.00132(3) 0.00350(3) 0.00026(3)
P1 0.01302(17) 0.01418(17) 0.01348(17) -0.00083(14) 0.00428(14) -0.00037(13)
F2 0.0362(6) 0.0407(7) 0.0210(5) 0.0050(5) 0.0095(5) 0.0019(5)
O1 0.0137(5) 0.0171(5) 0.0168(5) -0.0013(4) 0.0047(4) -0.0013(4)
F1 0.0304(6) 0.0570(8) 0.0327(6) -0.0163(6) 0.0114(5) -0.0187(6)
F4 0.0287(6) 0.0438(7) 0.0506(8) -0.0183(6) 0.0233(6) -0.0137(5)
F3 0.0883(11) 0.0357(7) 0.0457(8) 0.0158(6) 0.0452(8) 0.0214(7)
C19 0.0121(7) 0.0174(7) 0.0136(7) 0.0004(5) 0.0038(5) 0.0018(5)
C2 0.0141(7) 0.0135(7) 0.0143(7) 0.0006(5) 0.0032(5) 0.0009(5)
C1 0.0141(7) 0.0136(7) 0.0155(7) 0.0000(5) 0.0032(6) -0.0006(5)
C27 0.0213(8) 0.0181(8) 0.0260(8) -0.0034(6) 0.0111(7) -0.0003(6)
C13 0.0145(7) 0.0178(7) 0.0182(7) 0.0008(6) 0.0067(6) -0.0015(5)
C26 0.0161(7) 0.0205(8) 0.0192(8) -0.0013(6) 0.0054(6) -0.0012(6)
C31 0.0175(7) 0.0130(7) 0.0141(7) -0.0014(5) 0.0050(6) 0.0002(5)
C25 0.0135(7) 0.0148(7) 0.0175(7) 0.0010(6) 0.0061(6) -0.0009(5)
C5 0.0223(8) 0.0200(8) 0.0176(7) -0.0058(6) 0.0043(6) -0.0006(6)
C9 0.0309(9) 0.0167(8) 0.0231(8) -0.0029(6) 0.0012(7) 0.0021(7)
C24 0.0208(8) 0.0170(7) 0.0205(8) 0.0011(6) 0.0012(6) 0.0000(6)
C32 0.0180(7) 0.0167(7) 0.0171(7) -0.0017(6) 0.0055(6) 0.0001(6)
C3 0.0161(7) 0.0164(7) 0.0188(7) 0.0012(6) 0.0053(6) -0.0009(6)
C30 0.0199(8) 0.0228(8) 0.0176(8) -0.0011(6) 0.0045(6) 0.0021(6)
C4 0.0174(7) 0.0157(7) 0.0217(8) -0.0015(6) 0.0028(6) -0.0023(6)
C6 0.0189(8) 0.0205(8) 0.0156(7) -0.0007(6) 0.0057(6) 0.0016(6)
C20 0.0177(8) 0.0208(8) 0.0218(8) 0.0021(6) 0.0060(6) -0.0039(6)
C28 0.0212(8) 0.0196(8) 0.0316(9) 0.0042(7) 0.0116(7) 0.0047(6)
C18 0.0201(8) 0.0171(7) 0.0198(8) 0.0008(6) 0.0060(6) 0.0019(6)
C21 0.0158(8) 0.0321(9) 0.0203(8) -0.0011(7) 0.0027(6) -0.0053(7)
C36 0.0180(8) 0.0187(7) 0.0184(7) -0.0010(6) 0.0047(6) 0.0009(6)
C7 0.0151(7) 0.0129(7) 0.0191(7) 0.0024(6) 0.0006(6) -0.0002(5)
C14 0.0179(8) 0.0319(9) 0.0213(8) 0.0060(7) 0.0069(6) 0.0042(7)
C10 0.0267(9) 0.0151(8) 0.0289(9) 0.0025(7) -0.0045(7) -0.0023(6)
C33 0.0253(8) 0.0138(7) 0.0246(8) -0.0009(6) 0.0116(7) -0.0013(6)
C17 0.0206(8) 0.0226(8) 0.0286(9) -0.0018(7) 0.0112(7) 0.0032(6)
C12 0.0205(8) 0.0204(8) 0.0345(10) 0.0061(7) 0.0108(7) 0.0003(6)
C35 0.0243(8) 0.0192(8) 0.0196(8) 0.0010(6) 0.0039(6) 0.0053(6)
C16 0.0264(9) 0.0312(9) 0.0246(9) -0.0014(7) 0.0148(7) -0.0007(7)
C29 0.0205(8) 0.0270(9) 0.0217(8) 0.0037(7) 0.0036(7) 0.0063(7)
C34 0.0322(9) 0.0140(7) 0.0210(8) 0.0035(6) 0.0105(7) 0.0040(6)
C23 0.0240(8) 0.0225(8) 0.0211(8) 0.0063(7) 0.0049(7) 0.0046(6)
C8 0.0226(8) 0.0174(8) 0.0197(8) 0.0004(6) 0.0025(6) -0.0002(6)
C15 0.0257(9) 0.0406(11) 0.0202(8) 0.0080(8) 0.0102(7) 0.0046(8)
C22 0.0156(7) 0.0336(9) 0.0146(7) 0.0018(7) 0.0036(6) 0.0046(6)
C11 0.0257(9) 0.0228(9) 0.0360(10) 0.0092(8) 0.0070(8) -0.0045(7)
B1 0.0263(10) 0.0248(10) 0.0218(9) -0.0016(7) 0.0116(8) -0.0037(7)

loop_
_atom_type_symbol
_atom_type_description
_atom_type_scat_dispersion_real
_atom_type_scat_dispersion_imag
_atom_type_scat_source
C C 0.0033 0.0016 'International Tables Vol C Tables 4.2.6.8 and 6.1.1.4'
H H 0.0000 0.0000 'International Tables Vol C Tables 4.2.6.8 and 6.1.1.4'
B B 0.0013 0.0007 'International Tables Vol C Tables 4.2.6.8 and 6.1.1.4'
F F 0.0171 0.0103 'International Tables Vol C Tables 4.2.6.8 and 6.1.1.4'
O O 0.0106 0.0060 'International Tables Vol C Tables 4.2.6.8 and 6.1.1.4'
P P 0.1023 0.0942 'International Tables Vol C Tables 4.2.6.8 and 6.1.1.4'
Sb Sb -0.5866 1.5461 'International Tables Vol C Tables 4.2.6.8 and 6.1.1.4'

loop_
_geom_angle_atom_site_label_1
_geom_angle_atom_site_label_2
_geom_angle_atom_site_label_3
_geom_angle
_geom_angle_site_symmetry_1
_geom_angle_site_symmetry_3
_geom_angle_publ_flag
C19 Sb1 O1 77.35(5) . . ?
C19 Sb1 C1 115.71(6) . . ?
C19 Sb1 C13 102.09(6) . . ?
C19 Sb1 C7 111.23(6) . . ?
C1 Sb1 O1 77.49(5) . . ?
C13 Sb1 O1 176.27(5) . . ?
C13 Sb1 C1 99.59(6) . . ?
C7 Sb1 O1 83.58(5) . . ?
C7 Sb1 C1 123.24(6) . . ?
C7 Sb1 C13 100.01(6) . . ?
O1 P1 C2 106.04(7) . . ?
O1 P1 C31 111.69(7) . . ?
O1 P1 C25 111.33(7) . . ?
C2 P1 C25 108.36(7) . . ?
C31 P1 C2 109.97(7) . . ?
C31 P1 C25 109.36(7) . . ?
P1 O1 Sb1 116.15(6) . . ?
C24 C19 Sb1 120.09(11) . . ?
C24 C19 C20 120.90(14) . . ?
C20 C19 Sb1 118.87(11) . . ?
C1 C2 P1 117.18(11) . . ?
C3 C2 P1 122.57(12) . . ?
C3 C2 C1 120.25(14) . . ?
C2 C1 Sb1 122.67(11) . . ?
C6 C1 Sb1 118.00(11) . . ?
C6 C1 C2 119.31(14) . . ?
C26 C27 H27 120.1 . . ?
C28 C27 H27 120.1 . . ?
C28 C27 C26 119.81(16) . . ?
C18 C13 Sb1 119.38(12) . . ?
C18 C13 C14 119.42(15) . . ?
C14 C13 Sb1 121.19(12) . . ?
C27 C26 H26 119.8 . . ?
C27 C26 C25 120.31(15) . . ?
C25 C26 H26 119.8 . . ?
C32 C31 P1 121.33(12) . . ?
C32 C31 C36 120.11(14) . . ?
C36 C31 P1 118.44(12) . . ?
C26 C25 P1 117.62(12) . . ?
C30 C25 P1 122.26(12) . . ?
C30 C25 C26 119.51(15) . . ?
C4 C5 H5 119.7 . . ?
C4 C5 C6 120.52(15) . . ?
C6 C5 H5 119.7 . . ?
C10 C9 H9 119.7 . . ?
C10 C9 C8 120.53(17) . . ?
C8 C9 H9 119.7 . . ?
C19 C24 H24 120.4 . . ?
C23 C24 C19 119.27(15) . . ?
C23 C24 H24 120.4 . . ?
C31 C32 H32 120.3 . . ?
C33 C32 C31 119.41(15) . . ?
C33 C32 H32 120.3 . . ?
C2 C3 H3 120.0 . . ?
C4 C3 C2 119.91(15) . . ?
C4 C3 H3 120.0 . . ?
C25 C30 H30 120.1 . . ?
C29 C30 C25 119.72(16) . . ?
C29 C30 H30 120.1 . . ?
C5 C4 C3 119.95(15) . . ?
C5 C4 H4 120.0 . . ?
C3 C4 H4 120.0 . . ?
C1 C6 H6 120.0 . . ?
C5 C6 C1 120.06(15) . . ?
C5 C6 H6 120.0 . . ?
C19 C20 H20 120.5 . . ?
C19 C20 C21 119.01(15) . . ?
C21 C20 H20 120.5 . . ?
C27 C28 H28 119.9 . . ?
C29 C28 C27 120.14(15) . . ?
C29 C28 H28 119.9 . . ?
C13 C18 H18 120.1 . . ?
C17 C18 C13 119.87(15) . . ?
C17 C18 H18 120.1 . . ?
C20 C21 H21 119.8 . . ?
C22 C21 C20 120.32(16) . . ?
C22 C21 H21 119.8 . . ?
C31 C36 H36 120.0 . . ?
C35 C36 C31 120.06(15) . . ?
C35 C36 H36 120.0 . . ?
C12 C7 Sb1 117.00(12) . . ?
C8 C7 Sb1 123.04(12) . . ?
C8 C7 C12 119.75(15) . . ?
C13 C14 H14 119.9 . . ?
C15 C14 C13 120.15(16) . . ?
C15 C14 H14 119.9 . . ?
C9 C10 H10 120.1 . . ?
C11 C10 C9 119.80(16) . . ?
C11 C10 H10 120.1 . . ?
C32 C33 H33 119.9 . . ?
C34 C33 C32 120.21(16) . . ?
C34 C33 H33 119.9 . . ?
C18 C17 H17 119.8 . . ?
C16 C17 C18 120.50(16) . . ?
C16 C17 H17 119.8 . . ?
C7 C12 H12 120.1 . . ?
C11 C12 C7 119.86(17) . . ?
C11 C12 H12 120.1 . . ?
C36 C35 H35 120.2 . . ?
C36 C35 C34 119.51(16) . . ?
C34 C35 H35 120.2 . . ?
C17 C16 H16 120.1 . . ?
C17 C16 C15 119.84(16) . . ?
C15 C16 H16 120.1 . . ?
C30 C29 H29 119.8 . . ?
C28 C29 C30 120.48(16) . . ?
C28 C29 H29 119.8 . . ?
C33 C34 C35 120.69(15) . . ?
C33 C34 H34 119.7 . . ?
C35 C34 H34 119.7 . . ?
C24 C23 H23 119.9 . . ?
C22 C23 C24 120.23(16) . . ?
C22 C23 H23 119.9 . . ?
C9 C8 H8 120.2 . . ?
C7 C8 C9 119.66(17) . . ?
C7 C8 H8 120.2 . . ?
C14 C15 C16 120.19(17) . . ?
C14 C15 H15 119.9 . . ?
C16 C15 H15 119.9 . . ?
C21 C22 C23 120.24(15) . . ?
C21 C22 H22 119.9 . . ?
C23 C22 H22 119.9 . . ?
C10 C11 C12 120.40(17) . . ?
C10 C11 H11 119.8 . . ?
C12 C11 H11 119.8 . . ?
F2 B1 F1 109.65(15) . . ?
F2 B1 F4 110.55(16) . . ?
F2 B1 F3 108.67(15) . . ?
F1 B1 F4 108.92(15) . . ?
F1 B1 F3 110.07(17) . . ?
F3 B1 F4 108.98(16) . . ?

loop_
_geom_bond_atom_site_label_1
_geom_bond_atom_site_label_2
_geom_bond_distance
_geom_bond_site_symmetry_2
_geom_bond_publ_flag
Sb1 O1 2.4316(11) . ?
Sb1 C19 2.0912(15) . ?
Sb1 C1 2.1325(15) . ?
Sb1 C13 2.1245(16) . ?
Sb1 C7 2.1192(15) . ?
P1 O1 1.5114(11) . ?
P1 C2 1.7957(16) . ?
P1 C31 1.7907(16) . ?
P1 C25 1.7973(16) . ?
F2 B1 1.383(2) . ?
F1 B1 1.384(2) . ?
F4 B1 1.391(2) . ?
F3 B1 1.389(2) . ?
C19 C24 1.390(2) . ?
C19 C20 1.390(2) . ?
C2 C1 1.404(2) . ?
C2 C3 1.395(2) . ?
C1 C6 1.396(2) . ?
C27 H27 0.9500 . ?
C27 C26 1.388(2) . ?
C27 C28 1.388(2) . ?
C13 C18 1.394(2) . ?
C13 C14 1.398(2) . ?
C26 H26 0.9500 . ?
C26 C25 1.396(2) . ?
C31 C32 1.397(2) . ?
C31 C36 1.398(2) . ?
C25 C30 1.395(2) . ?
C5 H5 0.9500 . ?
C5 C4 1.387(2) . ?
C5 C6 1.393(2) . ?
C9 H9 0.9500 . ?
C9 C10 1.388(3) . ?
C9 C8 1.394(2) . ?
C24 H24 0.9500 . ?
C24 C23 1.386(2) . ?
C32 H32 0.9500 . ?
C32 C33 1.390(2) . ?
C3 H3 0.9500 . ?
C3 C4 1.393(2) . ?
C30 H30 0.9500 . ?
C30 C29 1.390(2) . ?
C4 H4 0.9500 . ?
C6 H6 0.9500 . ?
C20 H20 0.9500 . ?
C20 C21 1.391(2) . ?
C28 H28 0.9500 . ?
C28 C29 1.382(3) . ?
C18 H18 0.9500 . ?
C18 C17 1.390(2) . ?
C21 H21 0.9500 . ?
C21 C22 1.382(2) . ?
C36 H36 0.9500 . ?
C36 C35 1.390(2) . ?
C7 C12 1.396(2) . ?
C7 C8 1.390(2) . ?
C14 H14 0.9500 . ?
C14 C15 1.386(2) . ?
C10 H10 0.9500 . ?
C10 C11 1.378(3) . ?
C33 H33 0.9500 . ?
C33 C34 1.387(2) . ?
C17 H17 0.9500 . ?
C17 C16 1.383(3) . ?
C12 H12 0.9500 . ?
C12 C11 1.395(2) . ?
C35 H35 0.9500 . ?
C35 C34 1.389(2) . ?
C16 H16 0.9500 . ?
C16 C15 1.388(3) . ?
C29 H29 0.9500 . ?
C34 H34 0.9500 . ?
C23 H23 0.9500 . ?
C23 C22 1.385(2) . ?
C8 H8 0.9500 . ?
C15 H15 0.9500 . ?
C22 H22 0.9500 . ?
C11 H11 0.9500 . ?

loop_
_geom_torsion_atom_site_label_1
_geom_torsion_atom_site_label_2
_geom_torsion_atom_site_label_3
_geom_torsion_atom_site_label_4
_geom_torsion
_geom_torsion_site_symmetry_1
_geom_torsion_site_symmetry_2
_geom_torsion_site_symmetry_3
_geom_torsion_site_symmetry_4
_geom_torsion_publ_flag
Sb1 C19 C24 C23 -173.60(13) . . . . ?
Sb1 C19 C20 C21 174.28(13) . . . . ?
Sb1 C1 C6 C5 178.90(12) . . . . ?
Sb1 C13 C18 C17 179.78(12) . . . . ?
Sb1 C13 C14 C15 179.33(14) . . . . ?
Sb1 C7 C12 C11 -174.91(14) . . . . ?
Sb1 C7 C8 C9 174.28(12) . . . . ?
P1 C2 C1 Sb1 2.34(17) . . . . ?
P1 C2 C1 C6 -179.48(12) . . . . ?
P1 C2 C3 C4 178.95(12) . . . . ?
P1 C31 C32 C33 176.02(12) . . . . ?
P1 C31 C36 C35 -176.16(12) . . . . ?
P1 C25 C30 C29 -170.41(13) . . . . ?
O1 P1 C2 C1 -6.47(13) . . . . ?
O1 P1 C2 C3 173.60(12) . . . . ?
O1 P1 C31 C32 165.86(12) . . . . ?
O1 P1 C31 C36 -17.98(15) . . . . ?
O1 P1 C25 C26 -64.17(14) . . . . ?
O1 P1 C25 C30 106.84(14) . . . . ?
C19 C24 C23 C22 -0.8(3) . . . . ?
C19 C20 C21 C22 -0.5(3) . . . . ?
C2 P1 O1 Sb1 7.26(8) . . . . ?
C2 P1 C31 C32 -76.70(14) . . . . ?
C2 P1 C31 C36 99.47(13) . . . . ?
C2 P1 C25 C26 179.59(12) . . . . ?
C2 P1 C25 C30 -9.40(16) . . . . ?
C2 C1 C6 C5 0.6(2) . . . . ?
C2 C3 C4 C5 0.4(2) . . . . ?
C1 C2 C3 C4 -1.0(2) . . . . ?
C27 C26 C25 P1 169.89(13) . . . . ?
C27 C26 C25 C30 -1.4(2) . . . . ?
C27 C28 C29 C30 -1.6(3) . . . . ?
C13 C18 C17 C16 0.9(3) . . . . ?
C13 C14 C15 C16 0.9(3) . . . . ?
C26 C27 C28 C29 0.7(3) . . . . ?
C26 C25 C30 C29 0.4(2) . . . . ?
C31 P1 O1 Sb1 127.04(7) . . . . ?
C31 P1 C2 C1 -127.37(12) . . . . ?
C31 P1 C2 C3 52.70(15) . . . . ?
C31 P1 C25 C26 59.73(14) . . . . ?
C31 P1 C25 C30 -129.26(14) . . . . ?
C31 C32 C33 C34 -0.2(2) . . . . ?
C31 C36 C35 C34 0.2(2) . . . . ?
C25 P1 O1 Sb1 -110.39(7) . . . . ?
C25 P1 C2 C1 113.14(12) . . . . ?
C25 P1 C2 C3 -66.78(14) . . . . ?
C25 P1 C31 C32 42.17(15) . . . . ?
C25 P1 C31 C36 -141.67(12) . . . . ?
C25 C30 C29 C28 1.1(3) . . . . ?
C9 C10 C11 C12 -0.2(3) . . . . ?
C24 C19 C20 C21 -1.3(2) . . . . ?
C24 C23 C22 C21 -1.1(3) . . . . ?
C32 C31 C36 C35 0.1(2) . . . . ?
C32 C33 C34 C35 0.5(3) . . . . ?
C3 C2 C1 Sb1 -177.73(11) . . . . ?
C3 C2 C1 C6 0.4(2) . . . . ?
C4 C5 C6 C1 -1.2(2) . . . . ?
C6 C5 C4 C3 0.7(2) . . . . ?
C20 C19 C24 C23 1.9(2) . . . . ?
C20 C21 C22 C23 1.7(3) . . . . ?
C28 C27 C26 C25 0.8(2) . . . . ?
C18 C13 C14 C15 -1.2(3) . . . . ?
C18 C17 C16 C15 -1.3(3) . . . . ?
C36 C31 C32 C33 -0.1(2) . . . . ?
C36 C35 C34 C33 -0.5(3) . . . . ?
C7 C12 C11 C10 0.2(3) . . . . ?
C14 C13 C18 C17 0.3(2) . . . . ?
C10 C9 C8 C7 0.4(3) . . . . ?
C17 C16 C15 C14 0.4(3) . . . . ?
C12 C7 C8 C9 -0.3(2) . . . . ?
C8 C9 C10 C11 -0.1(3) . . . . ?
C8 C7 C12 C11 0.0(3) . . . . ?
